data_7132079
loop_
_publ_author_name
'Gao, Cheng-Feng'
'Chen, Yue-Ji'
'Nie, Jing'
'Zhang, Fa-Guang'
'Cheung, Chi Wai'
'Ma, Jun-An'

_publ_section_title
;
 Synthesis of di/trifluoromethyl cyclopropane-dicarbonitriles via [2 + 1]
 annulation of fluoro-based diazoethanes with (alkylidene)malononitriles
;
_journal_name_full 'Chemical Communications'
_journal_paper_doi 10.1039/D3CC03897A
_journal_year 2023
_chemical_formula_moiety 'C18 H14 F2 N2 O3 S'
_chemical_formula_sum 'C18 H14 F2 N2 O3 S'
_chemical_formula_weight 376.37
_space_group_crystal_system monoclinic
_space_group_IT_number 14
_space_group_name_Hall '-P 2ybc'
_space_group_name_H-M_alt 'P 1 21/c 1'
_atom_sites_solution_hydrogens geom
_atom_sites_solution_primary dual
_audit_creation_date 2021-10-10
_audit_creation_method
;
Olex2 1.5-beta
(compiled 2021.08.20 svn.r13c46975 for OlexSys, GUI svn.r6405)
;
_audit_update_record
;
2022-04-05 deposited with the CCDC.	2023-08-31 downloaded from the CCDC.
;
_cell_angle_alpha 90
_cell_angle_beta 113.105(4)
_cell_angle_gamma 90
_cell_formula_units_Z 4
_cell_length_a 17.160(2)
_cell_length_b 5.2325(5)
_cell_length_c 20.233(2)
_cell_measurement_reflns_used 4075
_cell_measurement_temperature 296.15
_cell_measurement_theta_max 24.75
_cell_measurement_theta_min 2.19
_cell_volume 1671.0(3)
_computing_molecular_graphics 'Olex2 1.5-beta (Dolomanov et al., 2009)'
_computing_publication_material 'Olex2 1.5-beta (Dolomanov et al., 2009)'
_computing_structure_refinement 'SHELXL 2018/3 (Sheldrick, 2015)'
_computing_structure_solution 'SHELXT 2018/2 (Sheldrick, 2018)'
_diffrn_ambient_temperature 296.15
_diffrn_measured_fraction_theta_full 0.999
_diffrn_measured_fraction_theta_max 0.995
_diffrn_measurement_device_type 'CCD area detector'
_diffrn_measurement_method 'phi and omega scans'
_diffrn_radiation_monochromator graphite
_diffrn_radiation_type MoK\a
_diffrn_radiation_wavelength 0.71073
_diffrn_reflns_av_R_equivalents 0.1047
_diffrn_reflns_av_unetI/netI 0.0850
_diffrn_reflns_Laue_measured_fraction_full 0.999
_diffrn_reflns_Laue_measured_fraction_max 0.995
_diffrn_reflns_limit_h_max 23
_diffrn_reflns_limit_h_min -23
_diffrn_reflns_limit_k_max 7
_diffrn_reflns_limit_k_min -7
_diffrn_reflns_limit_l_max 28
_diffrn_reflns_limit_l_min -28
_diffrn_reflns_number 34639
_diffrn_reflns_point_group_measured_fraction_full 0.999
_diffrn_reflns_point_group_measured_fraction_max 0.995
_diffrn_reflns_theta_full 25.242
_diffrn_reflns_theta_max 29.621
_diffrn_reflns_theta_min 2.059
_diffrn_source_current 1.4
_diffrn_source_power 0.07
_diffrn_source_voltage 50.0
_exptl_absorpt_coefficient_mu 0.236
_exptl_absorpt_correction_T_max 0.7459
_exptl_absorpt_correction_T_min 0.6972
_exptl_absorpt_correction_type multi-scan
_exptl_absorpt_process_details
;
SADABS-2016/2 (Bruker,2016/2) was used for absorption correction.
wR2(int) was 0.1342 before and 0.0689 after correction.
The Ratio of minimum to maximum transmission is 0.9347.
The \l/2 correction factor is Not present.
;
_exptl_crystal_colour 'clear light colourless'
_exptl_crystal_colour_lustre clear
_exptl_crystal_colour_modifier light
_exptl_crystal_colour_primary colourless
_exptl_crystal_density_diffrn 1.496
_exptl_crystal_description block
_exptl_crystal_F_000 776
_exptl_crystal_size_max 0.34
_exptl_crystal_size_mid 0.29
_exptl_crystal_size_min 0.23
_refine_diff_density_max 0.321
_refine_diff_density_min -0.385
_refine_diff_density_rms 0.071
_refine_ls_extinction_method none
_refine_ls_goodness_of_fit_ref 1.031
_refine_ls_hydrogen_treatment constr
_refine_ls_matrix_type full
_refine_ls_number_parameters 235
_refine_ls_number_reflns 4685
_refine_ls_number_restraints 0
_refine_ls_restrained_S_all 1.031
_refine_ls_R_factor_all 0.1090
_refine_ls_R_factor_gt 0.0496
_refine_ls_shift/su_max 0.001
_refine_ls_shift/su_mean 0.000
_refine_ls_structure_factor_coef Fsqd
_refine_ls_weighting_details 'w=1/[\s^2^(Fo^2^)+(0.0420P)^2^+0.2442P] where P=(Fo^2^+2Fc^2^)/3'
_refine_ls_weighting_scheme calc
_refine_ls_wR_factor_gt 0.0939
_refine_ls_wR_factor_ref 0.1098
_reflns_Friedel_coverage 0.000
_reflns_number_gt 2872
_reflns_number_total 4685
_reflns_threshold_expression 'I > 2\s(I)'
_cod_data_source_file d3cc03897a2.cif
_cod_data_source_block cyj913
_cod_database_code 7132079
_shelx_shelxl_version_number 2018/3
_shelx_space_group_comment
;
The symmetry employed for this shelxl refinement is uniquely defined
by the following loop, which should always be used as a source of
symmetry information in preference to the above space-group names.
They are only intended as comments.
;
_shelx_estimated_absorpt_t_max 0.948
_shelx_estimated_absorpt_t_min 0.924
_olex2_refinement_description
;
1. Fixed Uiso
 At 1.2 times of:
  All C(H) groups, All N(H,H) groups
2.a Ternary CH refined with riding coordinates:
 C009(H009), C00E(H00E)
2.b Aromatic/amide H refined with riding coordinates:
 C00H(H00H), C00I(H00I), C00J(H00J), C00K(H00K), C00L(H00L), C00M(H00M),
 C00N(H00N), C00O(H00O), C00P(H00P), C00Q(H00Q)
2.c X=CH2 refined with riding coordinates:
 N008(H00A,H00B)
;
_olex2_submission_special_instructions 'No special instructions were received'

loop_
_space_group_symop_operation_xyz
'x, y, z'
'-x, y+1/2, -z+1/2'
'-x, -y, -z'
'x, -y-1/2, z-1/2'

loop_
_atom_site_label
_atom_site_type_symbol
_atom_site_fract_x
_atom_site_fract_y
_atom_site_fract_z
_atom_site_U_iso_or_equiv
_atom_site_adp_type
_atom_site_occupancy
_atom_site_site_symmetry_order
_atom_site_calc_flag
_atom_site_refinement_flags_posn
_atom_site_refinement_flags_adp
_atom_site_refinement_flags_occupancy
_atom_site_disorder_assembly
_atom_site_disorder_group
S01 S 0.41002(3) 0.45161(9) 0.53414(3) 0.01807(13) Uani 1 1 d . . . . .
F002 F 0.34207(7) 0.1035(2) 0.58726(6) 0.0221(3) Uani 1 1 d . . . . .
F003 F 0.31594(7) 0.4950(2) 0.60819(6) 0.0260(3) Uani 1 1 d . . . . .
O004 O 0.41349(8) 0.2829(3) 0.47983(7) 0.0234(3) Uani 1 1 d . . . . .
O005 O 0.39231(9) 0.7173(3) 0.51877(7) 0.0266(3) Uani 1 1 d . . . . .
O006 O 0.07197(9) 0.5304(3) 0.43591(8) 0.0305(4) Uani 1 1 d . . . . .
N007 N 0.17075(11) -0.1115(4) 0.59287(9) 0.0283(4) Uani 1 1 d . . . . .
N008 N 0.01587(11) 0.1365(4) 0.43174(9) 0.0321(5) Uani 1 1 d . . . . .
H00A H -0.035392 0.188337 0.409365 0.039 Uiso 1 1 calc R U . . .
H00B H 0.025868 -0.022242 0.442819 0.039 Uiso 1 1 calc R U . . .
C009 C 0.24173(12) 0.3364(4) 0.49136(10) 0.0179(4) Uani 1 1 d . . . . .
H009 H 0.227126 0.500806 0.466282 0.022 Uiso 1 1 calc R U . . .
C00A C 0.16650(12) 0.1789(4) 0.48802(10) 0.0194(4) Uani 1 1 d . . . . .
C00B C 0.49871(12) 0.4080(4) 0.61399(10) 0.0203(4) Uani 1 1 d . . . . .
C00C C 0.32216(12) 0.3377(4) 0.55683(10) 0.0182(4) Uani 1 1 d . . . . .
C00D C 0.17139(12) 0.0153(4) 0.54708(11) 0.0210(4) Uani 1 1 d . . . . .
C00E C 0.21834(12) 0.1091(4) 0.44338(10) 0.0191(4) Uani 1 1 d . . . . .
H00E H 0.256006 -0.038264 0.461440 0.023 Uiso 1 1 calc R U . . .
C00F C 0.18003(12) 0.1334(4) 0.36338(10) 0.0203(4) Uani 1 1 d . . . . .
C00G C 0.07986(12) 0.3024(4) 0.44928(10) 0.0231(5) Uani 1 1 d . . . . .
C00H C 0.55188(13) 0.2027(4) 0.62058(11) 0.0263(5) Uani 1 1 d . . . . .
H00H H 0.541066 0.088073 0.582873 0.032 Uiso 1 1 calc R U . . .
C00I C 0.11841(14) -0.0387(4) 0.32276(11) 0.0281(5) Uani 1 1 d . . . . .
H00I H 0.100226 -0.165736 0.345548 0.034 Uiso 1 1 calc R U . . .
C00J C 0.51318(14) 0.5814(4) 0.67001(11) 0.0283(5) Uani 1 1 d . . . . .
H00J H 0.477070 0.719442 0.664700 0.034 Uiso 1 1 calc R U . . .
C00K C 0.20699(13) 0.3208(4) 0.32863(11) 0.0267(5) Uani 1 1 d . . . . .
H00K H 0.248400 0.436948 0.355313 0.032 Uiso 1 1 calc R U . . .
C00L C 0.11126(14) 0.1627(4) 0.21462(11) 0.0324(5) Uani 1 1 d . . . . .
H00L H 0.088505 0.171684 0.164713 0.039 Uiso 1 1 calc R U . . .
C00M C 0.08373(15) -0.0226(4) 0.24845(12) 0.0339(6) Uani 1 1 d . . . . .
H00M H 0.041872 -0.137121 0.221524 0.041 Uiso 1 1 calc R U . . .
C00N C 0.17232(14) 0.3353(5) 0.25410(11) 0.0336(6) Uani 1 1 d . . . . .
H00N H 0.190335 0.461443 0.230923 0.040 Uiso 1 1 calc R U . . .
C00O C 0.63524(15) 0.3402(5) 0.74074(13) 0.0421(7) Uani 1 1 d . . . . .
H00O H 0.681047 0.315448 0.784181 0.051 Uiso 1 1 calc R U . . .
C00P C 0.62181(14) 0.1711(5) 0.68467(13) 0.0373(6) Uani 1 1 d . . . . .
H00P H 0.659411 0.037159 0.689916 0.045 Uiso 1 1 calc R U . . .
C00Q C 0.58218(16) 0.5429(5) 0.73319(12) 0.0389(6) Uani 1 1 d . . . . .
H00Q H 0.592879 0.655993 0.771222 0.047 Uiso 1 1 calc R U . . .

loop_
_atom_site_aniso_label
_atom_site_aniso_U_11
_atom_site_aniso_U_22
_atom_site_aniso_U_33
_atom_site_aniso_U_23
_atom_site_aniso_U_13
_atom_site_aniso_U_12
S01 0.0176(3) 0.0191(2) 0.0170(3) 0.0006(2) 0.0064(2) 0.0000(2)
F002 0.0210(6) 0.0236(6) 0.0190(6) 0.0063(5) 0.0050(5) 0.0006(5)
F003 0.0234(6) 0.0346(7) 0.0212(6) -0.0087(5) 0.0102(5) -0.0011(5)
O004 0.0241(8) 0.0278(8) 0.0195(7) -0.0034(6) 0.0098(6) -0.0017(6)
O005 0.0268(8) 0.0212(7) 0.0323(8) 0.0060(6) 0.0119(7) 0.0025(6)
O006 0.0245(8) 0.0311(9) 0.0305(9) 0.0072(7) 0.0050(7) 0.0050(7)
N007 0.0200(9) 0.0410(11) 0.0229(10) 0.0077(9) 0.0072(8) 0.0001(8)
N008 0.0159(9) 0.0410(11) 0.0326(11) 0.0129(9) 0.0021(8) -0.0020(8)
C009 0.0164(10) 0.0187(10) 0.0174(10) 0.0020(8) 0.0053(8) -0.0015(8)
C00A 0.0166(10) 0.0253(11) 0.0153(10) 0.0027(8) 0.0051(8) -0.0006(8)
C00B 0.0171(10) 0.0252(11) 0.0179(10) 0.0013(8) 0.0060(8) -0.0052(8)
C00C 0.0199(11) 0.0174(10) 0.0168(10) -0.0003(8) 0.0066(8) 0.0015(8)
C00D 0.0143(10) 0.0288(11) 0.0174(10) 0.0010(9) 0.0034(8) -0.0003(9)
C00E 0.0188(10) 0.0208(10) 0.0178(10) 0.0024(8) 0.0073(8) -0.0005(8)
C00F 0.0205(11) 0.0225(10) 0.0166(10) 0.0008(8) 0.0060(8) 0.0023(8)
C00G 0.0193(11) 0.0344(13) 0.0151(10) 0.0044(9) 0.0062(9) -0.0006(9)
C00H 0.0217(11) 0.0279(12) 0.0284(12) 0.0041(9) 0.0089(9) -0.0017(9)
C00I 0.0356(13) 0.0265(11) 0.0205(11) -0.0002(9) 0.0091(10) -0.0068(10)
C00J 0.0287(12) 0.0319(12) 0.0239(12) -0.0061(10) 0.0099(10) -0.0087(10)
C00K 0.0258(12) 0.0312(12) 0.0212(11) 0.0011(9) 0.0070(9) -0.0069(10)
C00L 0.0368(14) 0.0419(14) 0.0144(11) 0.0017(10) 0.0059(10) 0.0006(11)
C00M 0.0363(14) 0.0361(13) 0.0233(12) -0.0060(10) 0.0050(10) -0.0073(11)
C00N 0.0368(14) 0.0417(14) 0.0213(12) 0.0068(10) 0.0104(10) -0.0048(11)
C00O 0.0296(14) 0.0612(18) 0.0245(13) 0.0174(13) -0.0014(10) -0.0189(13)
C00P 0.0234(12) 0.0433(15) 0.0423(15) 0.0209(12) 0.0098(11) 0.0027(11)
C00Q 0.0414(15) 0.0478(15) 0.0207(12) -0.0033(11) 0.0049(11) -0.0197(13)

loop_
_atom_type_symbol
_atom_type_description
_atom_type_scat_dispersion_real
_atom_type_scat_dispersion_imag
_atom_type_scat_source
C C 0.0033 0.0016 'International Tables Vol C Tables 4.2.6.8 and 6.1.1.4'
H H 0.0000 0.0000 'International Tables Vol C Tables 4.2.6.8 and 6.1.1.4'
F F 0.0171 0.0103 'International Tables Vol C Tables 4.2.6.8 and 6.1.1.4'
N N 0.0061 0.0033 'International Tables Vol C Tables 4.2.6.8 and 6.1.1.4'
O O 0.0106 0.0060 'International Tables Vol C Tables 4.2.6.8 and 6.1.1.4'
S S 0.1246 0.1234 'International Tables Vol C Tables 4.2.6.8 and 6.1.1.4'

loop_
_geom_angle_atom_site_label_1
_geom_angle_atom_site_label_2
_geom_angle_atom_site_label_3
_geom_angle
_geom_angle_site_symmetry_1
_geom_angle_site_symmetry_3
_geom_angle_publ_flag
O004 S01 O005 120.18(8) . . ?
O004 S01 C00B 110.27(9) . . ?
O004 S01 C00C 106.10(8) . . ?
O005 S01 C00B 111.21(9) . . ?
O005 S01 C00C 104.13(9) . . ?
C00B S01 C00C 103.22(9) . . ?
H00A N008 H00B 120.0 . . ?
C00G N008 H00A 120.0 . . ?
C00G N008 H00B 120.0 . . ?
C00A C009 H009 114.5 . . ?
C00C C009 H009 114.5 . . ?
C00C C009 C00A 121.25(16) . . ?
C00E C009 H009 114.5 . . ?
C00E C009 C00A 61.80(13) . . ?
C00E C009 C00C 120.13(17) . . ?
C009 C00A C00E 58.36(12) . . ?
C009 C00A C00G 115.79(16) . . ?
C00D C00A C009 120.99(16) . . ?
C00D C00A C00E 119.02(17) . . ?
C00D C00A C00G 113.84(16) . . ?
C00G C00A C00E 118.03(15) . . ?
C00H C00B S01 119.59(16) . . ?
C00H C00B C00J 121.79(19) . . ?
C00J C00B S01 118.61(16) . . ?
F002 C00C S01 108.75(12) . . ?
F002 C00C F003 106.35(14) . . ?
F002 C00C C009 112.35(15) . . ?
F003 C00C S01 108.18(12) . . ?
F003 C00C C009 110.99(16) . . ?
C009 C00C S01 110.06(13) . . ?
N007 C00D C00A 176.3(2) . . ?
C009 C00E C00A 59.84(12) . . ?
C009 C00E H00E 114.6 . . ?
C009 C00E C00F 122.01(17) . . ?
C00A C00E H00E 114.6 . . ?
C00F C00E C00A 120.35(16) . . ?
C00F C00E H00E 114.6 . . ?
C00I C00F C00E 119.72(18) . . ?
C00I C00F C00K 119.14(18) . . ?
C00K C00F C00E 121.11(18) . . ?
O006 C00G N008 124.73(19) . . ?
O006 C00G C00A 121.97(18) . . ?
N008 C00G C00A 113.30(18) . . ?
C00B C00H H00H 120.7 . . ?
C00B C00H C00P 118.6(2) . . ?
C00P C00H H00H 120.7 . . ?
C00F C00I H00I 119.8 . . ?
C00M C00I C00F 120.4(2) . . ?
C00M C00I H00I 119.8 . . ?
C00B C00J H00J 120.9 . . ?
C00Q C00J C00B 118.3(2) . . ?
C00Q C00J H00J 120.9 . . ?
C00F C00K H00K 119.9 . . ?
C00F C00K C00N 120.2(2) . . ?
C00N C00K H00K 119.9 . . ?
C00M C00L H00L 119.8 . . ?
C00M C00L C00N 120.4(2) . . ?
C00N C00L H00L 119.8 . . ?
C00I C00M H00M 120.0 . . ?
C00L C00M C00I 119.9(2) . . ?
C00L C00M H00M 120.0 . . ?
C00K C00N H00N 120.1 . . ?
C00L C00N C00K 119.9(2) . . ?
C00L C00N H00N 120.1 . . ?
C00P C00O H00O 119.5 . . ?
C00Q C00O H00O 119.5 . . ?
C00Q C00O C00P 121.0(2) . . ?
C00H C00P H00P 120.2 . . ?
C00O C00P C00H 119.6(2) . . ?
C00O C00P H00P 120.2 . . ?
C00J C00Q H00Q 119.6 . . ?
C00O C00Q C00J 120.7(2) . . ?
C00O C00Q H00Q 119.6 . . ?

loop_
_geom_bond_atom_site_label_1
_geom_bond_atom_site_label_2
_geom_bond_distance
_geom_bond_site_symmetry_2
_geom_bond_publ_flag
S01 O004 1.4290(14) . ?
S01 O005 1.4310(14) . ?
S01 C00B 1.746(2) . ?
S01 C00C 1.839(2) . ?
F002 C00C 1.354(2) . ?
F003 C00C 1.362(2) . ?
O006 C00G 1.219(2) . ?
N007 C00D 1.143(2) . ?
N008 H00A 0.8600 . ?
N008 H00B 0.8600 . ?
N008 C00G 1.334(3) . ?
C009 H009 0.9800 . ?
C009 C00A 1.511(3) . ?
C009 C00C 1.492(3) . ?
C009 C00E 1.487(3) . ?
C00A C00D 1.445(3) . ?
C00A C00E 1.540(3) . ?
C00A C00G 1.526(3) . ?
C00B C00H 1.382(3) . ?
C00B C00J 1.396(3) . ?
C00E H00E 0.9800 . ?
C00E C00F 1.495(3) . ?
C00F C00I 1.386(3) . ?
C00F C00K 1.387(3) . ?
C00H H00H 0.9300 . ?
C00H C00P 1.388(3) . ?
C00I H00I 0.9300 . ?
C00I C00M 1.385(3) . ?
C00J H00J 0.9300 . ?
C00J C00Q 1.374(3) . ?
C00K H00K 0.9300 . ?
C00K C00N 1.389(3) . ?
C00L H00L 0.9300 . ?
C00L C00M 1.373(3) . ?
C00L C00N 1.376(3) . ?
C00M H00M 0.9300 . ?
C00N H00N 0.9300 . ?
C00O H00O 0.9300 . ?
C00O C00P 1.385(3) . ?
C00O C00Q 1.367(4) . ?
C00P H00P 0.9300 . ?
C00Q H00Q 0.9300 . ?

loop_
_geom_torsion_atom_site_label_1
_geom_torsion_atom_site_label_2
_geom_torsion_atom_site_label_3
_geom_torsion_atom_site_label_4
_geom_torsion
_geom_torsion_site_symmetry_1
_geom_torsion_site_symmetry_2
_geom_torsion_site_symmetry_3
_geom_torsion_site_symmetry_4
_geom_torsion_publ_flag
S01 C00B C00H C00P -179.72(16) . . . . ?
S01 C00B C00J C00Q 178.73(16) . . . . ?
O004 S01 C00B C00H -10.29(19) . . . . ?
O004 S01 C00B C00J 170.51(15) . . . . ?
O004 S01 C00C F002 65.43(13) . . . . ?
O004 S01 C00C F003 -179.46(11) . . . . ?
O004 S01 C00C C009 -58.04(15) . . . . ?
O005 S01 C00B C00H -146.19(16) . . . . ?
O005 S01 C00B C00J 34.61(19) . . . . ?
O005 S01 C00C F002 -166.82(11) . . . . ?
O005 S01 C00C F003 -51.71(14) . . . . ?
O005 S01 C00C C009 69.71(15) . . . . ?
C009 C00A C00E C00F -111.7(2) . . . . ?
C009 C00A C00G O006 -15.5(3) . . . . ?
C009 C00A C00G N008 163.95(17) . . . . ?
C009 C00E C00F C00I -143.4(2) . . . . ?
C009 C00E C00F C00K 38.7(3) . . . . ?
C00A C009 C00C S01 160.62(14) . . . . ?
C00A C009 C00C F002 39.3(2) . . . . ?
C00A C009 C00C F003 -79.6(2) . . . . ?
C00A C009 C00E C00F 109.0(2) . . . . ?
C00A C00E C00F C00I -72.1(3) . . . . ?
C00A C00E C00F C00K 110.0(2) . . . . ?
C00B S01 C00C F002 -50.56(14) . . . . ?
C00B S01 C00C F003 64.55(14) . . . . ?
C00B S01 C00C C009 -174.03(13) . . . . ?
C00B C00H C00P C00O 1.8(3) . . . . ?
C00B C00J C00Q C00O 0.2(3) . . . . ?
C00C S01 C00B C00H 102.70(17) . . . . ?
C00C S01 C00B C00J -76.50(17) . . . . ?
C00C C009 C00A C00D -2.8(3) . . . . ?
C00C C009 C00A C00E -109.9(2) . . . . ?
C00C C009 C00A C00G 141.70(18) . . . . ?
C00C C009 C00E C00A 111.68(19) . . . . ?
C00C C009 C00E C00F -139.30(19) . . . . ?
C00D C00A C00E C009 -110.48(19) . . . . ?
C00D C00A C00E C00F 137.79(19) . . . . ?
C00D C00A C00G O006 131.5(2) . . . . ?
C00D C00A C00G N008 -49.0(2) . . . . ?
C00E C009 C00A C00D 107.1(2) . . . . ?
C00E C009 C00A C00G -108.37(18) . . . . ?
C00E C009 C00C S01 87.30(18) . . . . ?
C00E C009 C00C F002 -34.0(2) . . . . ?
C00E C009 C00C F003 -152.97(16) . . . . ?
C00E C00A C00G O006 -81.7(2) . . . . ?
C00E C00A C00G N008 97.7(2) . . . . ?
C00E C00F C00I C00M -178.4(2) . . . . ?
C00E C00F C00K C00N 178.08(19) . . . . ?
C00F C00I C00M C00L 0.9(3) . . . . ?
C00F C00K C00N C00L -0.2(3) . . . . ?
C00G C00A C00E C009 104.54(19) . . . . ?
C00G C00A C00E C00F -7.2(3) . . . . ?
C00H C00B C00J C00Q -0.5(3) . . . . ?
C00I C00F C00K C00N 0.2(3) . . . . ?
C00J C00B C00H C00P -0.5(3) . . . . ?
C00K C00F C00I C00M -0.5(3) . . . . ?
C00M C00L C00N C00K 0.6(4) . . . . ?
C00N C00L C00M C00I -0.9(4) . . . . ?
C00P C00O C00Q C00J 1.1(4) . . . . ?
C00Q C00O C00P C00H -2.1(3) . . . . ?
